data_7232396
loop_
_publ_author_name
'Das, Dhiraj'
'Roy Choudhury, Angshuman'

_publ_section_title
;
 Water-assisted ground state intra-molecular proton transfer in
 2,5-dihydroxy-substituted azobenzenes: experimental and computational
 studies
;
_journal_issue 14
_journal_name_full CrystEngComm
_journal_page_first 2373
_journal_paper_doi 10.1039/C8CE01878B
_journal_volume 21
_journal_year 2019
_chemical_formula_moiety 'C13 H9 N3 O2'
_chemical_formula_sum 'C13 H9 N3 O2'
_chemical_formula_weight 239.23
_space_group_crystal_system monoclinic
_space_group_IT_number 14
_space_group_name_Hall '-P 2ybc'
_space_group_name_H-M_alt 'P 1 21/c 1'
_symmetry_space_group_name_Hall '-P 2ybc'
_symmetry_space_group_name_H-M 'P 1 21/c 1'
_atom_sites_solution_hydrogens mixed
_atom_sites_solution_primary iterative
_audit_creation_date 2018-11-02
_audit_creation_method
;
Olex2 1.2
(compiled 2018.05.29 svn.r3508 for OlexSys, GUI svn.r5506)
;
_audit_update_record
;
2018-11-02 deposited with the CCDC.    2019-02-19 downloaded from the CCDC.
;
_cell_angle_alpha 90
_cell_angle_beta 92.333(3)
_cell_angle_gamma 90
_cell_formula_units_Z 4
_cell_length_a 10.0695(11)
_cell_length_b 4.4780(5)
_cell_length_c 23.887(3)
_cell_measurement_reflns_used 4251
_cell_measurement_temperature 100.0(2)
_cell_measurement_theta_max 26.45
_cell_measurement_theta_min 2.70
_cell_volume 1076.2(2)
_computing_cell_refinement 'Bruker APEX2'
_computing_data_collection 'Bruker APEX2'
_computing_data_reduction 'Bruker, SAINT'
_computing_molecular_graphics 'Olex2 (Dolomanov et al., 2009)'
_computing_publication_material 'Olex2 (Dolomanov et al., 2009)'
_computing_structure_refinement 'ShelXL (Sheldrick, 2015)'
_computing_structure_solution 'olex2.solve (Bourhis et al., 2015)'
_diffrn_ambient_temperature 100.0(2)
_diffrn_measured_fraction_theta_full 0.998
_diffrn_measured_fraction_theta_max 0.996
_diffrn_measurement_device_type 'Bruker D8 VENTURE'
_diffrn_measurement_method '\f and \w scans'
_diffrn_radiation_type MoK\a
_diffrn_radiation_wavelength 0.71073
_diffrn_reflns_av_R_equivalents 0.0489
_diffrn_reflns_av_unetI/netI 0.0322
_diffrn_reflns_Laue_measured_fraction_full 0.998
_diffrn_reflns_Laue_measured_fraction_max 0.996
_diffrn_reflns_limit_h_max 12
_diffrn_reflns_limit_h_min -12
_diffrn_reflns_limit_k_max 5
_diffrn_reflns_limit_k_min -5
_diffrn_reflns_limit_l_max 29
_diffrn_reflns_limit_l_min -29
_diffrn_reflns_number 15398
_diffrn_reflns_point_group_measured_fraction_full 0.998
_diffrn_reflns_point_group_measured_fraction_max 0.996
_diffrn_reflns_theta_full 25.242
_diffrn_reflns_theta_max 26.522
_diffrn_reflns_theta_min 2.024
_diffrn_standards_number 0
_exptl_absorpt_coefficient_mu 0.104
_exptl_absorpt_correction_type none
_exptl_crystal_colour 'clear dark orange'
_exptl_crystal_colour_lustre clear
_exptl_crystal_colour_modifier dark
_exptl_crystal_colour_primary orange
_exptl_crystal_density_diffrn 1.476
_exptl_crystal_description block
_exptl_crystal_F_000 496
_exptl_crystal_size_max 0.327
_exptl_crystal_size_mid 0.121
_exptl_crystal_size_min 0.096
_refine_diff_density_max 0.218
_refine_diff_density_min -0.286
_refine_diff_density_rms 0.059
_refine_ls_extinction_method none
_refine_ls_goodness_of_fit_ref 1.087
_refine_ls_hydrogen_treatment mixed
_refine_ls_matrix_type full
_refine_ls_number_parameters 171
_refine_ls_number_reflns 2226
_refine_ls_number_restraints 0
_refine_ls_restrained_S_all 1.087
_refine_ls_R_factor_all 0.0782
_refine_ls_R_factor_gt 0.0510
_refine_ls_shift/su_max 0.000
_refine_ls_shift/su_mean 0.000
_refine_ls_structure_factor_coef Fsqd
_refine_ls_weighting_details 'w=1/[\s^2^(Fo^2^)+(0.0708P)^2^+0.7227P] where P=(Fo^2^+2Fc^2^)/3'
_refine_ls_weighting_scheme calc
_refine_ls_wR_factor_gt 0.1367
_refine_ls_wR_factor_ref 0.1544
_reflns_Friedel_coverage 0.000
_reflns_number_gt 1626
_reflns_number_total 2226
_reflns_threshold_expression 'I > 2\s(I)'
_cod_data_source_file c8ce01878b2.cif
_cod_data_source_block a_a
_cod_depositor_comments 'Adding full bibliography for 7232391--7232396.cif.'
_cod_database_code 7232396
_shelx_shelxl_version_number 2014/7
_shelx_space_group_comment
;
The symmetry employed for this shelxl refinement is uniquely defined
by the following loop, which should always be used as a source of
symmetry information in preference to the above space-group names.
They are only intended as comments.
;
_shelx_estimated_absorpt_t_max 0.990
_shelx_estimated_absorpt_t_min 0.967
_olex2_refinement_description
;
1. Fixed Uiso
 At 1.2 times of:
  All C(H) groups
2.a Aromatic/amide H refined with riding coordinates:
 C2(H2A), C8(H8), C5(H5), C3(H3), C11(H11), C9(H9), C10(H10)
;
_olex2_submission_special_instructions 'No special instructions were received'

loop_
_space_group_symop_operation_xyz
'x, y, z'
'-x, y+1/2, -z+1/2'
'-x, -y, -z'
'x, -y-1/2, z-1/2'

loop_
_atom_site_label
_atom_site_type_symbol
_atom_site_fract_x
_atom_site_fract_y
_atom_site_fract_z
_atom_site_U_iso_or_equiv
_atom_site_adp_type
_atom_site_occupancy
_atom_site_site_symmetry_order
_atom_site_calc_flag
_atom_site_refinement_flags_posn
O2 O 0.22107(15) -0.4068(4) 0.61671(7) 0.0283(4) Uani 1 1 d .
O1 O 0.55891(16) 0.2241(4) 0.54938(6) 0.0338(4) Uani 1 1 d .
N1 N 0.61471(17) 0.4300(4) 0.66434(7) 0.0228(4) Uani 1 1 d .
N2 N 0.68157(17) 0.5329(4) 0.62425(7) 0.0239(4) Uani 1 1 d .
N3 N 0.82462(19) 0.6209(5) 0.49701(8) 0.0337(5) Uani 1 1 d .
C7 C 0.7816(2) 0.7421(5) 0.64013(9) 0.0228(5) Uani 1 1 d .
C4 C 0.3184(2) -0.1996(5) 0.62522(9) 0.0228(5) Uani 1 1 d .
C2 C 0.4412(2) 0.1064(5) 0.69124(9) 0.0238(5) Uani 1 1 d .
H2A H 0.4585 0.1719 0.7287 0.029 Uiso 1 1 calc R
C12 C 0.8619(2) 0.8379(5) 0.59704(9) 0.0239(5) Uani 1 1 d .
C8 C 0.8051(2) 0.8552(5) 0.69432(9) 0.0245(5) Uani 1 1 d .
H8 H 0.7514 0.7934 0.7240 0.029 Uiso 1 1 calc R
C6 C 0.4896(2) 0.1219(5) 0.59230(9) 0.0239(5) Uani 1 1 d .
C5 C 0.3907(2) -0.0890(5) 0.58177(9) 0.0252(5) Uani 1 1 d .
H5 H 0.3726 -0.1576 0.5446 0.030 Uiso 1 1 calc R
C3 C 0.3432(2) -0.1004(5) 0.68045(9) 0.0240(5) Uani 1 1 d .
H3 H 0.2927 -0.1761 0.7100 0.029 Uiso 1 1 calc R
C1 C 0.5168(2) 0.2241(5) 0.64817(9) 0.0224(5) Uani 1 1 d .
C11 C 0.9651(2) 1.0415(5) 0.60777(10) 0.0272(5) Uani 1 1 d .
H11 H 1.0194 1.1043 0.5784 0.033 Uiso 1 1 calc R
C9 C 0.9072(2) 1.0576(5) 0.70434(9) 0.0257(5) Uani 1 1 d .
H9 H 0.9228 1.1344 0.7411 0.031 Uiso 1 1 calc R
C13 C 0.8400(2) 0.7185(5) 0.54127(10) 0.0274(5) Uani 1 1 d .
C10 C 0.9877(2) 1.1508(5) 0.66158(9) 0.0278(5) Uani 1 1 d .
H10 H 1.0577 1.2888 0.6693 0.033 Uiso 1 1 calc R
H1 H 0.627(3) 0.400(8) 0.5694(13) 0.070(10) Uiso 1 1 d .
H2 H 0.213(3) -0.448(8) 0.5790(14) 0.067(10) Uiso 1 1 d .

loop_
_atom_site_aniso_label
_atom_site_aniso_U_11
_atom_site_aniso_U_22
_atom_site_aniso_U_33
_atom_site_aniso_U_23
_atom_site_aniso_U_13
_atom_site_aniso_U_12
O2 0.0263(8) 0.0292(9) 0.0295(9) -0.0022(7) 0.0030(6) -0.0051(7)
O1 0.0389(9) 0.0383(10) 0.0246(8) -0.0019(8) 0.0088(7) -0.0132(8)
N1 0.0206(9) 0.0203(10) 0.0277(9) 0.0011(8) 0.0029(7) 0.0017(7)
N2 0.0223(9) 0.0225(10) 0.0270(9) 0.0024(8) 0.0034(7) -0.0014(8)
N3 0.0324(11) 0.0394(12) 0.0295(11) -0.0011(10) 0.0041(8) -0.0073(10)
C7 0.0197(10) 0.0223(11) 0.0265(11) 0.0022(9) 0.0000(8) 0.0016(9)
C4 0.0192(10) 0.0195(11) 0.0299(11) 0.0007(9) 0.0016(8) 0.0010(8)
C2 0.0238(11) 0.0244(12) 0.0235(11) -0.0018(9) 0.0025(8) 0.0031(9)
C12 0.0212(10) 0.0244(12) 0.0263(11) -0.0001(9) 0.0013(8) 0.0010(9)
C8 0.0223(11) 0.0252(12) 0.0260(11) 0.0031(10) 0.0020(8) 0.0028(9)
C6 0.0243(11) 0.0247(12) 0.0230(11) 0.0013(9) 0.0048(8) 0.0021(9)
C5 0.0265(11) 0.0266(12) 0.0224(11) -0.0028(10) 0.0001(9) -0.0003(9)
C3 0.0217(10) 0.0263(12) 0.0245(11) 0.0031(10) 0.0058(8) 0.0006(9)
C1 0.0218(10) 0.0205(11) 0.0249(11) 0.0010(9) 0.0006(8) 0.0022(9)
C11 0.0230(11) 0.0273(12) 0.0314(12) 0.0040(10) 0.0047(9) -0.0003(9)
C9 0.0230(11) 0.0255(12) 0.0284(12) -0.0010(10) -0.0001(9) 0.0019(9)
C13 0.0229(11) 0.0287(12) 0.0307(13) 0.0050(11) 0.0039(9) -0.0027(9)
C10 0.0219(11) 0.0263(12) 0.0351(13) 0.0005(10) 0.0003(9) -0.0016(9)

loop_
_atom_type_symbol
_atom_type_description
_atom_type_scat_dispersion_real
_atom_type_scat_dispersion_imag
_atom_type_scat_source
C C 0.0033 0.0016 'International Tables Vol C Tables 4.2.6.8 and 6.1.1.4'
H H 0.0000 0.0000 'International Tables Vol C Tables 4.2.6.8 and 6.1.1.4'
N N 0.0061 0.0033 'International Tables Vol C Tables 4.2.6.8 and 6.1.1.4'
O O 0.0106 0.0060 'International Tables Vol C Tables 4.2.6.8 and 6.1.1.4'

loop_
_geom_angle_atom_site_label_1
_geom_angle_atom_site_label_2
_geom_angle_atom_site_label_3
_geom_angle
C4 O2 H2 109(2)
C6 O1 H1 103.9(16)
N2 N1 C1 114.77(18)
N1 N2 C7 115.36(18)
C12 C7 N2 115.55(19)
C8 C7 N2 125.32(19)
C8 C7 C12 119.1(2)
O2 C4 C5 122.1(2)
O2 C4 C3 117.15(19)
C5 C4 C3 120.8(2)
C3 C2 H2A 119.3
C3 C2 C1 121.5(2)
C1 C2 H2A 119.3
C7 C12 C13 119.51(19)
C11 C12 C7 120.8(2)
C11 C12 C13 119.7(2)
C7 C8 H8 120.2
C9 C8 C7 119.5(2)
C9 C8 H8 120.2
O1 C6 C5 118.99(19)
O1 C6 C1 121.2(2)
C5 C6 C1 119.8(2)
C4 C5 C6 120.2(2)
C4 C5 H5 119.9
C6 C5 H5 119.9
C4 C3 H3 120.3
C2 C3 C4 119.3(2)
C2 C3 H3 120.3
N1 C1 C2 116.30(19)
N1 C1 C6 125.33(19)
C2 C1 C6 118.4(2)
C12 C11 H11 120.2
C10 C11 C12 119.5(2)
C10 C11 H11 120.2
C8 C9 H9 119.4
C8 C9 C10 121.3(2)
C10 C9 H9 119.4
N3 C13 C12 178.8(2)
C11 C10 C9 119.7(2)
C11 C10 H10 120.1
C9 C10 H10 120.1

loop_
_geom_bond_atom_site_label_1
_geom_bond_atom_site_label_2
_geom_bond_distance
O2 C4 1.359(3)
O2 H2 0.92(3)
O1 C6 1.344(3)
O1 H1 1.14(4)
N1 N2 1.279(3)
N1 C1 1.393(3)
N2 C7 1.416(3)
N3 C13 1.148(3)
C7 C12 1.402(3)
C7 C8 1.401(3)
C4 C5 1.384(3)
C4 C3 1.405(3)
C2 H2A 0.9500
C2 C3 1.370(3)
C2 C1 1.407(3)
C12 C11 1.398(3)
C12 C13 1.444(3)
C8 H8 0.9500
C8 C9 1.384(3)
C6 C5 1.388(3)
C6 C1 1.427(3)
C5 H5 0.9500
C3 H3 0.9500
C11 H11 0.9500
C11 C10 1.386(3)
C9 H9 0.9500
C9 C10 1.393(3)
C10 H10 0.9500

loop_
_geom_torsion_atom_site_label_1
_geom_torsion_atom_site_label_2
_geom_torsion_atom_site_label_3
_geom_torsion_atom_site_label_4
_geom_torsion
O2 C4 C5 C6 -179.78(19)
O2 C4 C3 C2 179.43(19)
O1 C6 C5 C4 179.6(2)
O1 C6 C1 N1 -0.7(3)
O1 C6 C1 C2 -179.54(19)
N1 N2 C7 C12 175.25(19)
N1 N2 C7 C8 -4.5(3)
N2 N1 C1 C2 -179.96(18)
N2 N1 C1 C6 1.2(3)
N2 C7 C12 C11 -179.20(19)
N2 C7 C12 C13 -0.9(3)
N2 C7 C8 C9 179.5(2)
C7 C12 C11 C10 -0.4(3)
C7 C8 C9 C10 -0.2(3)
C12 C7 C8 C9 -0.3(3)
C12 C11 C10 C9 -0.2(3)
C8 C7 C12 C11 0.6(3)
C8 C7 C12 C13 178.9(2)
C8 C9 C10 C11 0.4(3)
C5 C4 C3 C2 -0.5(3)
C5 C6 C1 N1 178.7(2)
C5 C6 C1 C2 -0.1(3)
C3 C4 C5 C6 0.2(3)
C3 C2 C1 N1 -179.19(19)
C3 C2 C1 C6 -0.2(3)
C1 N1 N2 C7 -179.90(17)
C1 C2 C3 C4 0.6(3)
C1 C6 C5 C4 0.1(3)
C13 C12 C11 C10 -178.6(2)
